data_7242204
loop_
_publ_author_name
'Freimann, Sven A.'
'Prescimone, Alessandro'
'Housecroft, Catherine E.'
'Constable, Edwin C.'

_publ_section_title
;
 Turning over on sticky balls: preparation and catalytic studies of
 surface-functionalized TiO2 nanoparticles
;
_journal_issue 10
_journal_name_full 'RSC Advances'
_journal_page_first 5537
_journal_page_last 5547
_journal_paper_doi 10.1039/D0RA09319J
_journal_volume 11
_journal_year 2021
_chemical_formula_moiety 'C42 H32 N6 O6 P2 Rh, 4.25(N O3), 1.25(H3 O), 2.75(H2 O)'
_chemical_formula_sum 'C42 H41.25 N10.25 O22.75 P2 Rh'
_chemical_formula_weight 1218.45
_space_group_crystal_system triclinic
_space_group_IT_number 2
_space_group_name_Hall '-P 1'
_space_group_name_H-M_alt 'P -1'
_atom_sites_solution_hydrogens mixed
_atom_sites_solution_primary dual
_audit_creation_date 2020-10-22
_audit_creation_method
;
Olex2 1.3
(compiled 2020.07.31 svn.rc2a77460 for OlexSys, GUI svn.r6145)
;
_audit_update_record
;
2020-10-23 deposited with the CCDC.	2021-01-22 downloaded from the CCDC.
;
_cell_angle_alpha 91.845(2)
_cell_angle_beta 110.580(2)
_cell_angle_gamma 110.494(2)
_cell_formula_units_Z 2
_cell_length_a 12.5277(7)
_cell_length_b 14.3560(8)
_cell_length_c 15.7458(9)
_cell_measurement_reflns_used 9995
_cell_measurement_temperature 150
_cell_measurement_theta_max 70.067
_cell_measurement_theta_min 4.042
_cell_volume 2444.1(2)
_computing_cell_refinement 'SAINT v8.34A (Bruker, 2013)'
_computing_data_collection 'Apex2 (Bruker AXS, 2006)'
_computing_data_reduction 'SAINT v8.34A (Bruker, 2013)'
_computing_molecular_graphics 'Olex2 1.3 (Dolomanov et al., 2009)'
_computing_publication_material 'Olex2 1.3 (Dolomanov et al., 2009)'
_computing_structure_refinement 'SHELXL 2018/3 (Sheldrick, 2015)'
_computing_structure_solution 'SHELXT 2018/2 (Sheldrick, 2018)'
_diffrn_ambient_temperature 150
_diffrn_measured_fraction_theta_full 0.980
_diffrn_measured_fraction_theta_max 0.952
_diffrn_measurement_device Area
_diffrn_measurement_device_type 'Bruker APEX-II CCD'
_diffrn_measurement_method '\f and \w scans'
_diffrn_radiation_monochromator graphite
_diffrn_radiation_probe x-ray
_diffrn_radiation_type 'Cu K\a'
_diffrn_radiation_wavelength 1.54178
_diffrn_reflns_av_R_equivalents 0.0238
_diffrn_reflns_av_unetI/netI 0.0256
_diffrn_reflns_Laue_measured_fraction_full 0.980
_diffrn_reflns_Laue_measured_fraction_max 0.952
_diffrn_reflns_limit_h_max 15
_diffrn_reflns_limit_h_min -14
_diffrn_reflns_limit_k_max 17
_diffrn_reflns_limit_k_min -17
_diffrn_reflns_limit_l_max 19
_diffrn_reflns_limit_l_min -17
_diffrn_reflns_number 23158
_diffrn_reflns_point_group_measured_fraction_full 0.980
_diffrn_reflns_point_group_measured_fraction_max 0.952
_diffrn_reflns_theta_full 67.679
_diffrn_reflns_theta_max 70.272
_diffrn_reflns_theta_min 3.339
_diffrn_source_current 0.6
_diffrn_source_power 0.03
_diffrn_source_voltage 50.0
_diffrn_standards_number 0
_exptl_absorpt_coefficient_mu 4.300
_exptl_absorpt_correction_T_max 0.7533
_exptl_absorpt_correction_T_min 0.6022
_exptl_absorpt_correction_type multi-scan
_exptl_absorpt_process_details
;
SADABS-2012/1 (Bruker,2012) was used for absorption correction.
wR2(int) was 0.0629 before and 0.0336 after correction.
The Ratio of minimum to maximum transmission is 0.7994.
The \l/2 correction factor is 0.0015.
;
_exptl_crystal_colour brown
_exptl_crystal_colour_primary brown
_exptl_crystal_density_diffrn 1.656
_exptl_crystal_description block
_exptl_crystal_F_000 1244
_exptl_crystal_size_max 0.21
_exptl_crystal_size_mid 0.2
_exptl_crystal_size_min 0.18
_refine_diff_density_max 2.814
_refine_diff_density_min -0.969
_refine_diff_density_rms 0.128
_refine_ls_extinction_method none
_refine_ls_goodness_of_fit_ref 1.085
_refine_ls_hydrogen_treatment constr
_refine_ls_matrix_type full
_refine_ls_number_parameters 712
_refine_ls_number_reflns 8879
_refine_ls_number_restraints 3
_refine_ls_restrained_S_all 1.085
_refine_ls_R_factor_all 0.0490
_refine_ls_R_factor_gt 0.0486
_refine_ls_shift/su_max 0.000
_refine_ls_shift/su_mean 0.000
_refine_ls_structure_factor_coef Fsqd
_refine_ls_weighting_details 'w=1/[\s^2^(Fo^2^)+(0.0729P)^2^+9.2056P] where P=(Fo^2^+2Fc^2^)/3'
_refine_ls_weighting_scheme calc
_refine_ls_wR_factor_gt 0.1365
_refine_ls_wR_factor_ref 0.1371
_reflns_Friedel_coverage 0.000
_reflns_number_gt 8743
_reflns_number_total 8879
_reflns_threshold_expression 'I > 2\s(I)'
_cod_data_source_file d0ra09319j2.cif
_cod_data_source_block frs_150k_0m
_cod_database_code 7242204
_shelx_shelxl_version_number 2018/3
_shelx_space_group_comment
;
The symmetry employed for this shelxl refinement is uniquely defined
by the following loop, which should always be used as a source of
symmetry information in preference to the above space-group names.
They are only intended as comments.
;
_shelx_estimated_absorpt_t_max 0.512
_shelx_estimated_absorpt_t_min 0.465
_olex2_refinement_description
;
1. Fixed Uiso
 At 1.2 times of:
  All C(H) groups
 At 1.5 times of:
  All O(H) groups, All O(H,H) groups, All O(H,H,H) groups
2. Restrained distances
 N11-O24 \\sim N11-O25 \\sim N11-O20A
 with sigma of 0.02
3. Uiso/Uaniso restraints and constraints
Uiso(O20A) = Uiso(O25) = Uiso(O24)
4. Others
 Fixed Sof: O20(0.35) H9(0.35) H10(0.35) O21(0.4) H11(0.4) H12(0.4) O22(0.5)
 H13(0.5) H14(0.5) O23(0.25) H15(0.25) H16(0.25) O27(0.25) H17(0.25) H18(0.25)
 O28(0.25) H19(0.25) H20(0.25) H21(0.25) N11(0.25) O24(0.25) O25(0.25)
 O20A(0.25) O26(0.5) H22(0.5) H23(0.5) O29(0.5) H24(0.5) H25(0.5)
5.a Riding coordinates:
 O19(H4,H5,H6), O20(H9), O20(H10), O21(H11), O21(H12), O22(H13), O22(H14),
 O23(H15), O23(H16), O27(H17), O27(H18), O28(H19,H20,H21), O26(H22), O26(H23),
 O29(H24), O29(H25)
5.b Aromatic/amide H refined with riding coordinates:
 C9(HD), C22(HE), C4(HF), C24(HG), C15(HH), C25(HI), C14(HJ), C3(HK), C43(HL),
 C7(HM), C30(HN), C23(HO), C18(HP), C1(HQ), C2(HR), C12(HS), C20(HT), C17(HU),
 C21(HV), C33(HW), C13(HX), C36(HY), C39(HZ), C38(H1), C35(H2), C34(H3),
 C42(H7), C41(H8)
5.c Idealised tetrahedral OH refined as rotating group:
 O2(H), O4(HA), O3(HB), O5(HC)
;
_smtbx_masks_void_probe_radius 1.2
_smtbx_masks_void_truncation_radius 1.2
_olex2_date_sample_data_collection 2020-10-17
_olex2_date_sample_submission 2020-09-11
_olex2_diffrn_ambient_temperature_device 'Oxford Cryosystems'
_olex2_exptl_crystal_mounting_method
;
The crystal was mounted on a mylar loop in perfluoroether oil
;
_olex2_submission_original_sample_id FRS86
_olex2_submission_special_instructions 'No special instructions were received'

loop_
_space_group_symop_operation_xyz
'x, y, z'
'-x, -y, -z'

loop_
_atom_site_label
_atom_site_type_symbol
_atom_site_fract_x
_atom_site_fract_y
_atom_site_fract_z
_atom_site_U_iso_or_equiv
_atom_site_adp_type
_atom_site_occupancy
_atom_site_site_symmetry_order
_atom_site_calc_flag
_atom_site_refinement_flags_posn
_atom_site_refinement_flags_adp
_atom_site_refinement_flags_occupancy
_atom_site_disorder_assembly
_atom_site_disorder_group
Rh1 Rh -0.00933(2) 0.29135(2) 0.77625(2) 0.01193(10) Uani 1 1 d . . . . .
P1 P -0.45690(9) -0.44938(7) 0.89131(7) 0.0185(2) Uani 1 1 d . . . . .
P2 P 0.57338(10) 0.90876(8) 0.57418(7) 0.0262(2) Uani 1 1 d . . . . .
N5 N 0.0702(3) 0.4111(2) 0.7304(2) 0.0148(6) Uani 1 1 d . . . . .
O1 O -0.5818(2) -0.4711(2) 0.8940(2) 0.0226(6) Uani 1 1 d . . . . .
O2 O -0.3574(3) -0.4456(2) 0.9849(2) 0.0263(6) Uani 1 1 d . . . . .
H H -0.390851 -0.484934 1.014769 0.039 Uiso 1 1 calc R U . . .
O11 O -0.0290(3) 0.1645(2) 1.1797(2) 0.0283(7) Uani 1 1 d . . . . .
O15 O 0.0165(3) 0.7181(2) 0.6969(2) 0.0351(8) Uani 1 1 d . . . . .
N2 N -0.0881(3) 0.1672(2) 0.8170(2) 0.0142(6) Uani 1 1 d . . . . .
O6 O 0.5818(3) 1.0086(2) 0.6121(2) 0.0314(7) Uani 1 1 d . . . . .
O16 O 0.2348(3) -0.0658(3) 0.7686(2) 0.0365(8) Uani 1 1 d . . . . .
O4 O 0.5413(3) 0.8902(2) 0.4690(2) 0.0330(7) Uani 1 1 d . . . . .
HA H 0.494197 0.919154 0.442588 0.050 Uiso 1 1 calc R U . . .
O3 O -0.4555(3) -0.5283(2) 0.8224(2) 0.0293(7) Uani 1 1 d . . . . .
HB H -0.501905 -0.528516 0.768643 0.044 Uiso 1 1 calc R U . . .
N3 N 0.1340(3) 0.2427(2) 0.8198(2) 0.0152(6) Uani 1 1 d . . . . .
N4 N 0.0710(3) 0.3985(2) 0.8937(2) 0.0147(6) Uani 1 1 d . . . . .
O9 O -0.3355(3) 0.0554(3) 1.0078(2) 0.0377(8) Uani 1 1 d . . . . .
O12 O -0.0460(3) 0.1483(3) 1.0376(2) 0.0355(8) Uani 1 1 d . . . . .
N1 N -0.1793(3) 0.2966(2) 0.7484(2) 0.0153(6) Uani 1 1 d . . . . .
N6 N -0.0629(3) 0.2273(2) 0.6426(2) 0.0154(6) Uani 1 1 d . . . . .
O14 O -0.0805(3) 0.5636(2) 0.6247(2) 0.0362(8) Uani 1 1 d . . . . .
O17 O 0.3407(4) 0.0487(3) 0.7119(3) 0.0455(9) Uani 1 1 d . . . . .
O10 O -0.0884(4) 0.2656(3) 1.0903(3) 0.0414(8) Uani 1 1 d . . . . .
O18 O 0.4341(3) -0.0088(3) 0.8283(2) 0.0420(9) Uani 1 1 d . . . . .
O5 O 0.6977(3) 0.8969(3) 0.6217(3) 0.0462(9) Uani 1 1 d . . . . .
HC H 0.698118 0.847649 0.591699 0.069 Uiso 1 1 calc R U . . .
N10 N 0.3360(3) -0.0079(3) 0.7684(3) 0.0282(8) Uani 1 1 d . . . . .
C10 C -0.0258(3) 0.1062(3) 0.8427(2) 0.0148(7) Uani 1 1 d . . . . .
C27 C 0.1385(3) 0.4995(3) 0.7891(3) 0.0147(7) Uani 1 1 d . . . . .
O8 O -0.3621(4) 0.1871(3) 0.9565(3) 0.0547(11) Uani 1 1 d . . . . .
C31 C 0.0627(3) 0.3983(3) 0.6430(3) 0.0156(7) Uani 1 1 d . . . . .
N8 N -0.0562(3) 0.1945(3) 1.0991(3) 0.0260(8) Uani 1 1 d . . . . .
O13 O -0.1280(5) 0.6126(3) 0.7326(3) 0.0599(13) Uani 1 1 d . . . . .
C8 C -0.2111(4) -0.0223(3) 0.8415(2) 0.0160(7) Uani 1 1 d . . . . .
C9 C -0.0865(3) 0.0098(3) 0.8551(3) 0.0167(7) Uani 1 1 d . . . . .
HD H -0.043774 -0.034026 0.872675 0.020 Uiso 1 1 calc R U . . .
N9 N -0.0678(4) 0.6285(3) 0.6842(3) 0.0303(8) Uani 1 1 d . . . . .
C11 C 0.1031(3) 0.1521(3) 0.8497(2) 0.0154(7) Uani 1 1 d . . . . .
C29 C 0.2059(4) 0.5704(3) 0.6714(3) 0.0177(7) Uani 1 1 d . . . . .
C22 C 0.0664(3) 0.3842(3) 0.9761(3) 0.0171(7) Uani 1 1 d . . . . .
HE H 0.022107 0.318434 0.983902 0.021 Uiso 1 1 calc R U . . .
C16 C -0.2789(3) -0.1281(3) 0.8469(3) 0.0168(7) Uani 1 1 d . . . . .
N7 N -0.3583(4) 0.1301(3) 1.0115(3) 0.0311(8) Uani 1 1 d . . . . .
C6 C -0.2075(3) 0.1397(3) 0.8046(2) 0.0141(7) Uani 1 1 d . . . . .
C4 C -0.3780(4) 0.2059(3) 0.7526(3) 0.0191(8) Uani 1 1 d . . . . .
HF H -0.432606 0.149061 0.766178 0.023 Uiso 1 1 calc R U . . .
C32 C -0.0169(3) 0.2944(3) 0.5922(3) 0.0168(7) Uani 1 1 d . . . . .
C24 C 0.1891(4) 0.5586(3) 1.0389(3) 0.0207(8) Uani 1 1 d . . . . .
HG H 0.229644 0.613549 1.089138 0.025 Uiso 1 1 calc R U . . .
C15 C 0.2485(4) 0.2897(3) 0.8233(3) 0.0193(8) Uani 1 1 d . . . . .
HH H 0.269369 0.352479 0.802575 0.023 Uiso 1 1 calc R U . . .
C25 C 0.1944(3) 0.5737(3) 0.9536(3) 0.0179(8) Uani 1 1 d . . . . .
HI H 0.238121 0.639089 0.944798 0.022 Uiso 1 1 calc R U . . .
C14 C 0.3382(4) 0.2492(3) 0.8565(3) 0.0227(8) Uani 1 1 d . . . . .
HJ H 0.419067 0.283709 0.858109 0.027 Uiso 1 1 calc R U . . .
C26 C 0.1354(3) 0.4928(3) 0.8820(3) 0.0149(7) Uani 1 1 d . . . . .
C3 C -0.4172(4) 0.2804(3) 0.7159(3) 0.0230(8) Uani 1 1 d . . . . .
HK H -0.499090 0.274976 0.704424 0.028 Uiso 1 1 calc R U . . .
C5 C -0.2581(3) 0.2155(3) 0.7690(2) 0.0148(7) Uani 1 1 d . . . . .
C43 C 0.2074(3) 0.5815(3) 0.7609(3) 0.0168(7) Uani 1 1 d . . . . .
HL H 0.255216 0.644549 0.801604 0.020 Uiso 1 1 calc R U . . .
C7 C -0.2712(3) 0.0450(3) 0.8194(2) 0.0156(7) Uani 1 1 d . . . . .
HM H -0.354053 0.026152 0.814659 0.019 Uiso 1 1 calc R U . . .
C30 C 0.1301(4) 0.4774(3) 0.6115(3) 0.0184(8) Uani 1 1 d . . . . .
HN H 0.125199 0.469087 0.549927 0.022 Uiso 1 1 calc R U . . .
C37 C 0.2888(4) 0.6532(3) 0.6427(3) 0.0192(8) Uani 1 1 d . . . . .
C23 C 0.1246(4) 0.4632(3) 1.0504(3) 0.0200(8) Uani 1 1 d . . . . .
HO H 0.120100 0.451781 1.108389 0.024 Uiso 1 1 calc R U . . .
C28 C -0.3972(3) -0.3272(3) 0.8634(3) 0.0169(7) Uani 1 1 d . . . . .
C18 C -0.3089(4) -0.3043(3) 0.8247(3) 0.0217(8) Uani 1 1 d . . . . .
HP H -0.288747 -0.356251 0.803886 0.026 Uiso 1 1 calc R U . . .
C1 C -0.2187(4) 0.3678(3) 0.7130(3) 0.0204(8) Uani 1 1 d . . . . .
HQ H -0.163662 0.423805 0.698790 0.024 Uiso 1 1 calc R U . . .
O7 O -0.3859(5) 0.1534(3) 1.0800(3) 0.0610(13) Uani 1 1 d . . . . .
C2 C -0.3371(4) 0.3624(3) 0.6963(3) 0.0236(8) Uani 1 1 d . . . . .
HR H -0.362613 0.414205 0.671866 0.028 Uiso 1 1 calc R U . . .
C12 C 0.1893(4) 0.1085(3) 0.8833(3) 0.0188(8) Uani 1 1 d . . . . .
HS H 0.167112 0.045452 0.903536 0.023 Uiso 1 1 calc R U . . .
C20 C -0.4300(4) -0.2509(3) 0.8902(3) 0.0192(8) Uani 1 1 d . . . . .
HT H -0.492527 -0.266819 0.914399 0.023 Uiso 1 1 calc R U . . .
C17 C -0.2502(4) -0.2051(3) 0.8168(3) 0.0217(8) Uani 1 1 d . . . . .
HU H -0.189855 -0.189560 0.790419 0.026 Uiso 1 1 calc R U . . .
C21 C -0.3718(4) -0.1523(3) 0.8816(3) 0.0182(8) Uani 1 1 d . . . . .
HV H -0.395107 -0.100949 0.899326 0.022 Uiso 1 1 calc R U . . .
C33 C -0.0440(4) 0.2645(3) 0.5002(3) 0.0218(8) Uani 1 1 d . . . . .
HW H -0.011363 0.311493 0.465753 0.026 Uiso 1 1 calc R U . . .
C13 C 0.3080(4) 0.1583(3) 0.8869(3) 0.0210(8) Uani 1 1 d . . . . .
HX H 0.368277 0.129864 0.910227 0.025 Uiso 1 1 calc R U . . .
C40 C 0.4580(4) 0.8086(3) 0.5974(3) 0.0218(8) Uani 1 1 d . . . . .
C36 C -0.1365(4) 0.1311(3) 0.6018(3) 0.0195(8) Uani 1 1 d . . . . .
HY H -0.168531 0.084838 0.637050 0.023 Uiso 1 1 calc R U . . .
C39 C 0.4104(4) 0.8303(3) 0.6589(3) 0.0240(9) Uani 1 1 d . . . . .
HZ H 0.435312 0.898490 0.685853 0.029 Uiso 1 1 calc R U . . .
C38 C 0.3268(4) 0.7537(3) 0.6817(3) 0.0227(8) Uani 1 1 d . . . . .
H1 H 0.295085 0.769863 0.724255 0.027 Uiso 1 1 calc R U . . .
C35 C -0.1670(4) 0.0974(3) 0.5094(3) 0.0244(9) Uani 1 1 d . . . . .
H2 H -0.219561 0.029198 0.481580 0.029 Uiso 1 1 calc R U . . .
C34 C -0.1198(4) 0.1647(3) 0.4588(3) 0.0232(8) Uani 1 1 d . . . . .
H3 H -0.139080 0.142898 0.395660 0.028 Uiso 1 1 calc R U . . .
O19 O 0.0460(5) 0.0083(4) 0.6619(4) 0.0753(14) Uiso 1 1 d . . . . .
H4 H -0.033732 0.008663 0.653008 0.113 Uiso 1 1 d R U . . .
H5 H 0.036018 -0.048687 0.621988 0.113 Uiso 1 1 d R U . . .
H6 H 0.087358 0.003893 0.724898 0.113 Uiso 1 1 d R U . . .
C42 C 0.3336(5) 0.6319(3) 0.5781(3) 0.0330(11) Uani 1 1 d . . . . .
H7 H 0.305939 0.564074 0.548842 0.040 Uiso 1 1 calc R U . . .
C41 C 0.4181(5) 0.7088(4) 0.5563(3) 0.0352(11) Uani 1 1 d . . . . .
H8 H 0.449022 0.693215 0.513013 0.042 Uiso 1 1 calc R U . . .
O20 O 0.3609(11) 0.3979(9) 0.6718(8) 0.036(2) Uiso 0.35 1 d . . P A 3
H9 H 0.432883 0.403372 0.696519 0.053 Uiso 0.35 1 d R U P A 3
H10 H 0.314573 0.338752 0.664089 0.053 Uiso 0.35 1 d R U P A 3
O21 O 0.4055(11) 0.4468(9) 0.6547(8) 0.052(2) Uiso 0.4 1 d . . P B 2
H11 H 0.467042 0.496927 0.661501 0.078 Uiso 0.4 1 d R U P B 2
H12 H 0.423192 0.413777 0.695141 0.078 Uiso 0.4 1 d R U P B 2
O22 O 0.8283(10) 0.8451(8) 0.5653(8) 0.074(3) Uiso 0.5 1 d . . P C 2
H13 H 0.823047 0.786581 0.565600 0.111 Uiso 0.5 1 d R U P C 2
H14 H 0.785187 0.849961 0.513950 0.111 Uiso 0.5 1 d R U P C 2
O23 O -0.523(2) 0.472(2) 0.5226(18) 0.090(7) Uiso 0.25 1 d . . P D 1
H15 H -0.557910 0.411484 0.520303 0.136 Uiso 0.25 1 d R U P D 1
H16 H -0.528420 0.483154 0.470693 0.136 Uiso 0.25 1 d R U P D 1
O27 O 0.305(2) 0.3800(17) 0.4783(16) 0.074(6) Uiso 0.25 1 d . . P E 3
H17 H 0.274377 0.318647 0.474789 0.111 Uiso 0.25 1 d R U P E 3
H18 H 0.292707 0.393537 0.426379 0.111 Uiso 0.25 1 d R U P E 3
O28 O -0.4136(17) 0.5512(14) 0.5956(13) 0.060(4) Uiso 0.25 1 d . . P F 2
H19 H -0.339667 0.552766 0.588992 0.091 Uiso 0.25 1 d R U P F 2
H20 H -0.419967 0.615476 0.589092 0.091 Uiso 0.25 1 d R U P F 2
H21 H -0.410477 0.536936 0.655392 0.091 Uiso 0.25 1 d R U P F 2
N11 N 0.3545(16) 0.3963(15) 0.6042(13) 0.052(5) Uiso 0.25 1 d D . P G 1
O24 O 0.266(2) 0.3665(19) 0.5269(16) 0.085(4) Uiso 0.25 1 d D . P G 1
O25 O 0.458(2) 0.4583(18) 0.6129(18) 0.085(4) Uiso 0.25 1 d D . P G 1
O20A O 0.336(3) 0.358(2) 0.6703(18) 0.085(4) Uiso 0.25 1 d D . P G 1
O26 O 0.8704(9) 0.8905(7) 0.4844(7) 0.060(2) Uiso 0.5 1 d . . P H 1
H22 H 0.852365 0.844191 0.443533 0.091 Uiso 0.5 1 d R U P H 1
H23 H 0.828995 0.924231 0.464373 0.091 Uiso 0.5 1 d R U P H 1
O29 O 0.2024(12) 0.2078(10) 0.6164(9) 0.092(4) Uiso 0.5 1 d . . P I 2
H24 H 0.138917 0.175507 0.571532 0.139 Uiso 0.5 1 d R U P I 2
H25 H 0.260907 0.198987 0.610762 0.139 Uiso 0.5 1 d R U P I 2

loop_
_atom_site_aniso_label
_atom_site_aniso_U_11
_atom_site_aniso_U_22
_atom_site_aniso_U_33
_atom_site_aniso_U_23
_atom_site_aniso_U_13
_atom_site_aniso_U_12
Rh1 0.01463(15) 0.00765(15) 0.01194(15) 0.00231(10) 0.00562(11) 0.00200(11)
P1 0.0192(5) 0.0117(4) 0.0264(5) 0.0084(4) 0.0117(4) 0.0047(4)
P2 0.0252(5) 0.0211(5) 0.0206(5) 0.0070(4) 0.0081(4) -0.0038(4)
N5 0.0176(15) 0.0107(14) 0.0148(15) 0.0028(12) 0.0059(12) 0.0044(12)
O1 0.0169(13) 0.0201(14) 0.0299(15) 0.0132(12) 0.0094(12) 0.0051(11)
O2 0.0194(14) 0.0303(16) 0.0344(17) 0.0179(13) 0.0137(13) 0.0113(12)
O11 0.0387(17) 0.0234(15) 0.0323(17) 0.0119(13) 0.0214(14) 0.0144(14)
O15 0.048(2) 0.0232(16) 0.0396(18) 0.0066(14) 0.0315(16) 0.0049(14)
N2 0.0170(15) 0.0119(14) 0.0128(14) 0.0025(12) 0.0056(12) 0.0047(12)
O6 0.0395(18) 0.0173(14) 0.0182(14) 0.0029(12) 0.0064(13) -0.0060(13)
O16 0.0291(17) 0.0360(18) 0.0355(18) -0.0032(14) 0.0165(14) -0.0007(14)
O4 0.0430(19) 0.0275(17) 0.0250(16) 0.0071(13) 0.0177(14) 0.0048(14)
O3 0.0374(18) 0.0152(14) 0.0392(18) 0.0059(13) 0.0203(15) 0.0092(13)
N3 0.0167(15) 0.0114(14) 0.0149(15) 0.0005(12) 0.0059(12) 0.0027(12)
N4 0.0168(15) 0.0129(15) 0.0142(15) 0.0029(12) 0.0054(12) 0.0060(12)
O9 0.049(2) 0.0299(18) 0.0355(18) -0.0023(14) 0.0143(16) 0.0197(16)
O12 0.047(2) 0.0373(18) 0.0260(16) 0.0033(14) 0.0136(15) 0.0209(16)
N1 0.0187(15) 0.0125(15) 0.0132(15) 0.0018(12) 0.0052(12) 0.0054(12)
N6 0.0163(15) 0.0120(15) 0.0167(15) 0.0024(12) 0.0068(12) 0.0036(12)
O14 0.055(2) 0.0263(16) 0.0318(17) 0.0039(14) 0.0231(16) 0.0137(16)
O17 0.045(2) 0.045(2) 0.047(2) 0.0169(18) 0.0242(18) 0.0111(18)
O10 0.054(2) 0.0349(19) 0.053(2) 0.0200(17) 0.0262(18) 0.0309(18)
O18 0.0269(17) 0.057(2) 0.0358(19) -0.0070(16) 0.0031(15) 0.0189(16)
O5 0.0247(17) 0.046(2) 0.051(2) 0.0186(18) 0.0080(16) 0.0011(16)
N10 0.0275(19) 0.0283(19) 0.0256(19) -0.0050(16) 0.0094(16) 0.0088(16)
C10 0.0172(18) 0.0115(17) 0.0131(17) 0.0009(13) 0.0043(14) 0.0043(14)
C27 0.0152(17) 0.0112(17) 0.0159(17) 0.0017(14) 0.0042(14) 0.0051(14)
O8 0.069(3) 0.0285(19) 0.039(2) 0.0061(16) 0.0001(19) 0.0088(19)
C31 0.0174(17) 0.0148(18) 0.0135(17) 0.0031(14) 0.0051(14) 0.0058(15)
N8 0.0262(18) 0.0241(18) 0.031(2) 0.0090(15) 0.0131(15) 0.0111(15)
O13 0.081(3) 0.034(2) 0.072(3) -0.0016(19) 0.063(3) -0.003(2)
C8 0.0208(18) 0.0117(17) 0.0141(17) 0.0038(14) 0.0073(15) 0.0039(15)
C9 0.0194(18) 0.0117(17) 0.0182(18) 0.0041(14) 0.0070(15) 0.0052(15)
N9 0.042(2) 0.0227(19) 0.031(2) 0.0088(16) 0.0234(18) 0.0091(17)
C11 0.0170(18) 0.0124(17) 0.0135(17) 0.0006(14) 0.0047(14) 0.0034(14)
C29 0.0187(18) 0.0143(18) 0.0189(19) 0.0059(15) 0.0065(15) 0.0057(15)
C22 0.0199(18) 0.0169(18) 0.0170(18) 0.0059(15) 0.0089(15) 0.0080(15)
C16 0.0171(18) 0.0120(17) 0.0182(18) 0.0043(14) 0.0055(15) 0.0032(15)
N7 0.0273(19) 0.0252(19) 0.035(2) 0.0030(17) 0.0093(16) 0.0070(16)
C6 0.0168(17) 0.0123(17) 0.0119(16) 0.0004(13) 0.0069(14) 0.0030(14)
C4 0.0209(19) 0.0156(18) 0.0192(19) 0.0019(15) 0.0086(15) 0.0046(15)
C32 0.0177(18) 0.0134(18) 0.0157(18) 0.0027(14) 0.0061(15) 0.0026(15)
C24 0.023(2) 0.0205(19) 0.0173(19) -0.0013(15) 0.0053(16) 0.0098(16)
C15 0.0195(19) 0.0124(17) 0.0216(19) 0.0016(15) 0.0082(16) 0.0012(15)
C25 0.0194(18) 0.0125(17) 0.0199(19) 0.0011(14) 0.0058(15) 0.0060(15)
C14 0.0172(18) 0.020(2) 0.027(2) -0.0008(16) 0.0087(16) 0.0030(16)
C26 0.0149(17) 0.0130(17) 0.0176(18) 0.0055(14) 0.0060(14) 0.0064(14)
C3 0.0209(19) 0.025(2) 0.024(2) 0.0022(16) 0.0064(16) 0.0116(17)
C5 0.0190(18) 0.0115(17) 0.0121(16) 0.0003(13) 0.0061(14) 0.0039(14)
C43 0.0189(18) 0.0118(17) 0.0175(18) 0.0028(14) 0.0055(15) 0.0050(15)
C7 0.0171(17) 0.0141(17) 0.0147(17) 0.0024(14) 0.0073(14) 0.0041(14)
C30 0.0224(19) 0.0150(18) 0.0158(18) 0.0037(14) 0.0079(15) 0.0046(15)
C37 0.0201(19) 0.0148(18) 0.0187(19) 0.0060(15) 0.0058(15) 0.0036(15)
C23 0.024(2) 0.024(2) 0.0153(18) 0.0031(15) 0.0085(16) 0.0111(17)
C28 0.0179(18) 0.0115(17) 0.0202(18) 0.0065(14) 0.0079(15) 0.0037(14)
C18 0.025(2) 0.0140(18) 0.031(2) 0.0055(16) 0.0151(17) 0.0076(16)
C1 0.028(2) 0.0135(18) 0.0201(19) 0.0059(15) 0.0097(16) 0.0081(16)
O7 0.101(4) 0.050(2) 0.077(3) 0.022(2) 0.066(3) 0.047(3)
C2 0.029(2) 0.022(2) 0.023(2) 0.0072(16) 0.0080(17) 0.0149(18)
C12 0.0196(19) 0.0143(18) 0.0206(19) 0.0027(15) 0.0064(15) 0.0058(15)
C20 0.0201(19) 0.0183(19) 0.0214(19) 0.0059(15) 0.0117(16) 0.0059(16)
C17 0.0221(19) 0.0157(19) 0.030(2) 0.0061(16) 0.0158(17) 0.0043(16)
C21 0.0219(19) 0.0129(18) 0.0207(19) 0.0042(14) 0.0099(16) 0.0059(15)
C33 0.025(2) 0.019(2) 0.0181(19) 0.0032(15) 0.0097(16) 0.0038(16)
C13 0.0196(19) 0.0196(19) 0.0207(19) -0.0004(15) 0.0048(16) 0.0076(16)
C40 0.0209(19) 0.0179(19) 0.0186(19) 0.0057(15) 0.0065(16) -0.0007(16)
C36 0.0211(19) 0.0120(18) 0.0202(19) 0.0018(15) 0.0077(15) 0.0009(15)
C39 0.028(2) 0.0125(18) 0.027(2) 0.0049(16) 0.0112(18) 0.0016(16)
C38 0.025(2) 0.0160(19) 0.026(2) 0.0042(16) 0.0125(17) 0.0034(16)
C35 0.026(2) 0.0157(19) 0.023(2) -0.0026(16) 0.0076(17) 0.0005(16)
C34 0.027(2) 0.021(2) 0.0157(18) -0.0014(15) 0.0062(16) 0.0048(17)
C42 0.044(3) 0.015(2) 0.037(3) -0.0010(18) 0.025(2) -0.0008(19)
C41 0.045(3) 0.024(2) 0.036(3) 0.0012(19) 0.028(2) 0.001(2)

loop_
_atom_type_symbol
_atom_type_description
_atom_type_scat_dispersion_real
_atom_type_scat_dispersion_imag
_atom_type_scat_source
C C 0.0181 0.0091 'International Tables Vol C Tables 4.2.6.8 and 6.1.1.4'
H H 0.0000 0.0000 'International Tables Vol C Tables 4.2.6.8 and 6.1.1.4'
N N 0.0311 0.0180 'International Tables Vol C Tables 4.2.6.8 and 6.1.1.4'
O O 0.0492 0.0322 'International Tables Vol C Tables 4.2.6.8 and 6.1.1.4'
P P 0.2955 0.4335 'International Tables Vol C Tables 4.2.6.8 and 6.1.1.4'
Rh Rh 0.0927 3.6045 'International Tables Vol C Tables 4.2.6.8 and 6.1.1.4'

loop_
_geom_angle_atom_site_label_1
_geom_angle_atom_site_label_2
_geom_angle_atom_site_label_3
_geom_angle
_geom_angle_site_symmetry_1
_geom_angle_site_symmetry_3
_geom_angle_publ_flag
N5 Rh1 N3 98.32(13) . . ?
N5 Rh1 N4 79.84(13) . . ?
N5 Rh1 N1 101.20(13) . . ?
N5 Rh1 N6 80.60(13) . . ?
N2 Rh1 N5 176.95(12) . . ?
N2 Rh1 N3 80.32(13) . . ?
N2 Rh1 N4 102.88(12) . . ?
N2 Rh1 N1 80.16(13) . . ?
N2 Rh1 N6 96.68(13) . . ?
N4 Rh1 N3 91.62(12) . . ?
N1 Rh1 N3 160.48(13) . . ?
N1 Rh1 N4 92.20(12) . . ?
N6 Rh1 N3 91.78(12) . . ?
N6 Rh1 N4 160.44(13) . . ?
N6 Rh1 N1 91.01(12) . . ?
O1 P1 O2 113.69(16) . . ?
O1 P1 O3 113.94(18) . . ?
O1 P1 C28 110.82(17) . . ?
O2 P1 O3 105.09(18) . . ?
O2 P1 C28 104.20(17) . . ?
O3 P1 C28 108.45(18) . . ?
O6 P2 O4 114.96(18) . . ?
O6 P2 O5 110.2(2) . . ?
O6 P2 C40 110.0(2) . . ?
O4 P2 C40 107.55(19) . . ?
O5 P2 O4 106.7(2) . . ?
O5 P2 C40 107.1(2) . . ?
C27 N5 Rh1 119.1(3) . . ?
C27 N5 C31 122.9(3) . . ?
C31 N5 Rh1 117.8(2) . . ?
P1 O2 H 109.5 . . ?
C10 N2 Rh1 117.9(3) . . ?
C6 N2 Rh1 118.4(2) . . ?
C6 N2 C10 122.9(3) . . ?
P2 O4 HA 109.5 . . ?
P1 O3 HB 109.5 . . ?
C11 N3 Rh1 112.9(2) . . ?
C15 N3 Rh1 127.7(3) . . ?
C15 N3 C11 119.4(3) . . ?
C22 N4 Rh1 127.0(3) . . ?
C22 N4 C26 119.7(3) . . ?
C26 N4 Rh1 113.3(2) . . ?
C5 N1 Rh1 113.2(2) . . ?
C1 N1 Rh1 127.4(3) . . ?
C1 N1 C5 119.4(3) . . ?
C32 N6 Rh1 113.0(2) . . ?
C36 N6 Rh1 127.6(3) . . ?
C36 N6 C32 119.5(3) . . ?
P2 O5 HC 109.5 . . ?
O16 N10 O18 118.2(4) . . ?
O17 N10 O16 121.3(4) . . ?
O17 N10 O18 120.5(4) . . ?
N2 C10 C9 119.5(3) . . ?
N2 C10 C11 113.0(3) . . ?
C9 C10 C11 127.4(3) . . ?
N5 C27 C26 112.4(3) . . ?
N5 C27 C43 119.7(3) . . ?
C43 C27 C26 127.8(3) . . ?
N5 C31 C32 113.0(3) . . ?
N5 C31 C30 119.8(3) . . ?
C30 C31 C32 127.2(3) . . ?
O12 N8 O11 116.7(3) . . ?
O10 N8 O11 119.1(4) . . ?
O10 N8 O12 124.2(4) . . ?
C9 C8 C16 119.4(3) . . ?
C9 C8 C7 119.5(3) . . ?
C7 C8 C16 121.0(3) . . ?
C10 C9 C8 119.4(3) . . ?
C10 C9 HD 120.3 . . ?
C8 C9 HD 120.3 . . ?
O14 N9 O15 117.4(4) . . ?
O13 N9 O15 119.1(4) . . ?
O13 N9 O14 123.6(4) . . ?
N3 C11 C10 115.2(3) . . ?
N3 C11 C12 120.9(3) . . ?
C12 C11 C10 123.9(3) . . ?
C43 C29 C37 120.5(3) . . ?
C30 C29 C43 119.0(3) . . ?
C30 C29 C37 120.4(3) . . ?
N4 C22 HE 119.2 . . ?
N4 C22 C23 121.5(4) . . ?
C23 C22 HE 119.2 . . ?
C17 C16 C8 119.8(3) . . ?
C17 C16 C21 119.1(3) . . ?
C21 C16 C8 121.1(3) . . ?
O9 N7 O8 127.1(5) . . ?
O9 N7 O7 118.8(4) . . ?
O8 N7 O7 114.1(4) . . ?
N2 C6 C5 112.9(3) . . ?
N2 C6 C7 119.7(3) . . ?
C7 C6 C5 127.2(3) . . ?
C3 C4 HF 120.5 . . ?
C5 C4 HF 120.5 . . ?
C5 C4 C3 119.1(4) . . ?
N6 C32 C31 115.4(3) . . ?
N6 C32 C33 121.0(3) . . ?
C33 C32 C31 123.5(4) . . ?
C25 C24 HG 120.2 . . ?
C23 C24 HG 120.2 . . ?
C23 C24 C25 119.6(4) . . ?
N3 C15 HH 119.1 . . ?
N3 C15 C14 121.9(4) . . ?
C14 C15 HH 119.1 . . ?
C24 C25 HI 120.4 . . ?
C26 C25 C24 119.2(4) . . ?
C26 C25 HI 120.4 . . ?
C15 C14 HJ 120.5 . . ?
C13 C14 C15 119.0(4) . . ?
C13 C14 HJ 120.5 . . ?
N4 C26 C27 115.3(3) . . ?
N4 C26 C25 120.9(3) . . ?
C25 C26 C27 123.8(3) . . ?
C4 C3 HK 120.1 . . ?
C2 C3 C4 119.8(4) . . ?
C2 C3 HK 120.1 . . ?
N1 C5 C6 115.2(3) . . ?
N1 C5 C4 120.8(3) . . ?
C4 C5 C6 123.9(3) . . ?
C27 C43 C29 119.3(3) . . ?
C27 C43 HL 120.3 . . ?
C29 C43 HL 120.3 . . ?
C8 C7 HM 120.6 . . ?
C6 C7 C8 118.8(3) . . ?
C6 C7 HM 120.6 . . ?
C31 C30 C29 119.3(4) . . ?
C31 C30 HN 120.4 . . ?
C29 C30 HN 120.4 . . ?
C38 C37 C29 120.8(4) . . ?
C38 C37 C42 118.6(4) . . ?
C42 C37 C29 120.6(4) . . ?
C22 C23 HO 120.5 . . ?
C24 C23 C22 119.1(4) . . ?
C24 C23 HO 120.5 . . ?
C18 C28 P1 120.9(3) . . ?
C18 C28 C20 119.6(3) . . ?
C20 C28 P1 119.1(3) . . ?
C28 C18 HP 120.1 . . ?
C17 C18 C28 119.7(4) . . ?
C17 C18 HP 120.1 . . ?
N1 C1 HQ 119.0 . . ?
N1 C1 C2 122.1(4) . . ?
C2 C1 HQ 119.0 . . ?
C3 C2 C1 118.8(4) . . ?
C3 C2 HR 120.6 . . ?
C1 C2 HR 120.6 . . ?
C11 C12 HS 120.5 . . ?
C13 C12 C11 119.0(4) . . ?
C13 C12 HS 120.5 . . ?
C28 C20 HT 119.8 . . ?
C21 C20 C28 120.4(4) . . ?
C21 C20 HT 119.8 . . ?
C16 C17 HU 119.6 . . ?
C18 C17 C16 120.8(4) . . ?
C18 C17 HU 119.6 . . ?
C16 C21 HV 119.9 . . ?
C20 C21 C16 120.2(4) . . ?
C20 C21 HV 119.9 . . ?
C32 C33 HW 120.5 . . ?
C32 C33 C34 119.0(4) . . ?
C34 C33 HW 120.5 . . ?
C14 C13 C12 119.7(4) . . ?
C14 C13 HX 120.1 . . ?
C12 C13 HX 120.1 . . ?
C39 C40 P2 119.8(3) . . ?
C39 C40 C41 119.1(4) . . ?
C41 C40 P2 121.1(3) . . ?
N6 C36 HY 119.2 . . ?
N6 C36 C35 121.7(4) . . ?
C35 C36 HY 119.2 . . ?
C40 C39 HZ 119.6 . . ?
C40 C39 C38 120.7(4) . . ?
C38 C39 HZ 119.6 . . ?
C37 C38 H1 119.7 . . ?
C39 C38 C37 120.5(4) . . ?
C39 C38 H1 119.7 . . ?
C36 C35 H2 120.6 . . ?
C34 C35 C36 118.9(4) . . ?
C34 C35 H2 120.6 . . ?
C33 C34 H3 120.0 . . ?
C35 C34 C33 119.9(4) . . ?
C35 C34 H3 120.0 . . ?
H4 O19 H5 109.5 . . ?
H4 O19 H6 109.5 . . ?
H5 O19 H6 109.5 . . ?
C37 C42 H7 119.8 . . ?
C41 C42 C37 120.5(4) . . ?
C41 C42 H7 119.8 . . ?
C40 C41 H8 119.7 . . ?
C42 C41 C40 120.5(4) . . ?
C42 C41 H8 119.7 . . ?
H9 O20 H10 109.5 . . ?
H11 O21 H12 109.5 . . ?
H13 O22 H14 109.5 . . ?
O23 O23 H15 138.7 2_466 . ?
O23 O23 H16 41(3) 2_466 2_466 ?
O23 O23 H16 34.0 2_466 . ?
O23 O23 O25 149(4) 2_466 1_455 ?
H15 O23 H16 109.5 . . ?
H15 O23 H16 155.1 . 2_466 ?
H16 O23 H16 74.7 . 2_466 ?
O25 O23 H15 72.3 1_455 . ?
O25 O23 H16 110(5) 1_455 2_466 ?
O25 O23 H16 164.9 1_455 . ?
H17 O27 H18 109.5 . . ?
H19 O28 H20 109.5 . . ?
H19 O28 H21 109.5 . . ?
H20 O28 H21 109.5 . . ?
O25 N11 O24 121(2) . . ?
O25 N11 O20A 121(2) . . ?
O20A N11 O24 118(2) . . ?
N11 O25 O23 115(2) . 1_655 ?
H22 O26 H23 109.5 . . ?
H24 O29 H25 109.5 . . ?

loop_
_geom_bond_atom_site_label_1
_geom_bond_atom_site_label_2
_geom_bond_distance
_geom_bond_site_symmetry_2
_geom_bond_publ_flag
Rh1 N5 1.964(3) . ?
Rh1 N2 1.962(3) . ?
Rh1 N3 2.055(3) . ?
Rh1 N4 2.055(3) . ?
Rh1 N1 2.047(3) . ?
Rh1 N6 2.043(3) . ?
P1 O1 1.501(3) . ?
P1 O2 1.544(3) . ?
P1 O3 1.552(3) . ?
P1 C28 1.786(4) . ?
P2 O6 1.489(3) . ?
P2 O4 1.550(3) . ?
P2 O5 1.546(4) . ?
P2 C40 1.800(4) . ?
N5 C27 1.343(5) . ?
N5 C31 1.349(5) . ?
O2 H 0.8400 . ?
O11 N8 1.323(5) . ?
O15 N9 1.301(5) . ?
N2 C10 1.349(5) . ?
N2 C6 1.344(5) . ?
O16 N10 1.250(5) . ?
O4 HA 0.8400 . ?
O3 HB 0.8400 . ?
N3 C11 1.371(5) . ?
N3 C15 1.334(5) . ?
N4 C22 1.339(5) . ?
N4 C26 1.369(5) . ?
O9 N7 1.207(5) . ?
O12 N8 1.224(5) . ?
N1 C5 1.370(5) . ?
N1 C1 1.341(5) . ?
N6 C32 1.369(5) . ?
N6 C36 1.344(5) . ?
O14 N9 1.228(5) . ?
O17 N10 1.226(5) . ?
O10 N8 1.217(5) . ?
O18 N10 1.264(5) . ?
O5 HC 0.8400 . ?
C10 C9 1.384(5) . ?
C10 C11 1.476(5) . ?
C27 C26 1.481(5) . ?
C27 C43 1.386(5) . ?
O8 N7 1.210(6) . ?
C31 C32 1.476(5) . ?
C31 C30 1.382(5) . ?
O13 N9 1.223(5) . ?
C8 C9 1.397(5) . ?
C8 C16 1.479(5) . ?
C8 C7 1.404(5) . ?
C9 HD 0.9500 . ?
C11 C12 1.389(5) . ?
C29 C43 1.406(6) . ?
C29 C30 1.405(5) . ?
C29 C37 1.483(5) . ?
C22 HE 0.9500 . ?
C22 C23 1.386(6) . ?
C16 C17 1.393(6) . ?
C16 C21 1.396(5) . ?
N7 O7 1.310(6) . ?
C6 C5 1.475(5) . ?
C6 C7 1.390(5) . ?
C4 HF 0.9500 . ?
C4 C3 1.388(6) . ?
C4 C5 1.387(5) . ?
C32 C33 1.382(6) . ?
C24 HG 0.9500 . ?
C24 C25 1.388(6) . ?
C24 C23 1.380(6) . ?
C15 HH 0.9500 . ?
C15 C14 1.392(6) . ?
C25 HI 0.9500 . ?
C25 C26 1.377(5) . ?
C14 HJ 0.9500 . ?
C14 C13 1.377(6) . ?
C3 HK 0.9500 . ?
C3 C2 1.379(6) . ?
C43 HL 0.9500 . ?
C7 HM 0.9500 . ?
C30 HN 0.9500 . ?
C37 C38 1.394(6) . ?
C37 C42 1.394(6) . ?
C23 HO 0.9500 . ?
C28 C18 1.392(6) . ?
C28 C20 1.397(5) . ?
C18 HP 0.9500 . ?
C18 C17 1.388(6) . ?
C1 HQ 0.9500 . ?
C1 C2 1.385(6) . ?
C2 HR 0.9500 . ?
C12 HS 0.9500 . ?
C12 C13 1.386(6) . ?
C20 HT 0.9500 . ?
C20 C21 1.382(5) . ?
C17 HU 0.9500 . ?
C21 HV 0.9500 . ?
C33 HW 0.9500 . ?
C33 C34 1.390(6) . ?
C13 HX 0.9500 . ?
C40 C39 1.381(6) . ?
C40 C41 1.390(6) . ?
C36 HY 0.9500 . ?
C36 C35 1.390(6) . ?
C39 HZ 0.9500 . ?
C39 C38 1.385(6) . ?
C38 H1 0.9500 . ?
C35 H2 0.9500 . ?
C35 C34 1.378(6) . ?
C34 H3 0.9500 . ?
O19 H4 0.9601 . ?
O19 H5 0.9600 . ?
O19 H6 0.9600 . ?
C42 H7 0.9500 . ?
C42 C41 1.385(6) . ?
C41 H8 0.9500 . ?
O20 H9 0.8199 . ?
O20 H10 0.8199 . ?
O21 H11 0.8200 . ?
O21 H12 0.8201 . ?
O22 H13 0.8200 . ?
O22 H14 0.8199 . ?
O23 O23 1.21(5) 2_466 ?
O23 H15 0.8201 . ?
O23 H16 0.8199 . ?
O23 H16 0.70(5) 2_466 ?
O23 O25 1.53(3) 1_455 ?
O27 H17 0.8198 . ?
O27 H18 0.8200 . ?
O28 H19 0.9600 . ?
O28 H20 0.9600 . ?
O28 H21 0.9601 . ?
N11 O24 1.257(19) . ?
N11 O25 1.242(19) . ?
N11 O20A 1.246(19) . ?
O26 H22 0.8199 . ?
O26 H23 0.8200 . ?
O29 H24 0.8200 . ?
O29 H25 0.8200 . ?

loop_
_geom_torsion_atom_site_label_1
_geom_torsion_atom_site_label_2
_geom_torsion_atom_site_label_3
_geom_torsion_atom_site_label_4
_geom_torsion
_geom_torsion_site_symmetry_1
_geom_torsion_site_symmetry_2
_geom_torsion_site_symmetry_3
_geom_torsion_site_symmetry_4
_geom_torsion_publ_flag
Rh1 N5 C27 C26 -4.0(4) . . . . ?
Rh1 N5 C27 C43 172.1(3) . . . . ?
Rh1 N5 C31 C32 5.7(4) . . . . ?
Rh1 N5 C31 C30 -171.8(3) . . . . ?
Rh1 N2 C10 C9 -167.9(3) . . . . ?
Rh1 N2 C10 C11 9.2(4) . . . . ?
Rh1 N2 C6 C5 -5.6(4) . . . . ?
Rh1 N2 C6 C7 170.1(3) . . . . ?
Rh1 N3 C11 C10 1.5(4) . . . . ?
Rh1 N3 C11 C12 -178.8(3) . . . . ?
Rh1 N3 C15 C14 178.5(3) . . . . ?
Rh1 N4 C22 C23 -179.8(3) . . . . ?
Rh1 N4 C26 C27 -1.8(4) . . . . ?
Rh1 N4 C26 C25 179.6(3) . . . . ?
Rh1 N1 C5 C6 -1.3(4) . . . . ?
Rh1 N1 C5 C4 -178.6(3) . . . . ?
Rh1 N1 C1 C2 179.3(3) . . . . ?
Rh1 N6 C32 C31 0.7(4) . . . . ?
Rh1 N6 C32 C33 -179.7(3) . . . . ?
Rh1 N6 C36 C35 179.2(3) . . . . ?
P1 C28 C18 C17 -170.2(3) . . . . ?
P1 C28 C20 C21 170.7(3) . . . . ?
P2 C40 C39 C38 -176.3(3) . . . . ?
P2 C40 C41 C42 176.9(4) . . . . ?
N5 C27 C26 N4 3.7(5) . . . . ?
N5 C27 C26 C25 -177.7(3) . . . . ?
N5 C27 C43 C29 -0.8(5) . . . . ?
N5 C31 C32 N6 -4.0(5) . . . . ?
N5 C31 C32 C33 176.4(4) . . . . ?
N5 C31 C30 C29 0.2(6) . . . . ?
O1 P1 C28 C18 -156.5(3) . . . . ?
O1 P1 C28 C20 30.5(4) . . . . ?
O2 P1 C28 C18 80.8(4) . . . . ?
O2 P1 C28 C20 -92.2(3) . . . . ?
N2 C10 C9 C8 -0.5(5) . . . . ?
N2 C10 C11 N3 -6.8(5) . . . . ?
N2 C10 C11 C12 173.6(3) . . . . ?
N2 C6 C5 N1 4.4(4) . . . . ?
N2 C6 C5 C4 -178.4(3) . . . . ?
N2 C6 C7 C8 -3.9(5) . . . . ?
O6 P2 C40 C39 -12.5(4) . . . . ?
O6 P2 C40 C41 169.3(4) . . . . ?
O4 P2 C40 C39 -138.4(4) . . . . ?
O4 P2 C40 C41 43.5(4) . . . . ?
O3 P1 C28 C18 -30.7(4) . . . . ?
O3 P1 C28 C20 156.3(3) . . . . ?
N3 C11 C12 C13 0.4(6) . . . . ?
N3 C15 C14 C13 -0.3(6) . . . . ?
N4 C22 C23 C24 -0.2(6) . . . . ?
N1 C1 C2 C3 -0.8(6) . . . . ?
N6 C32 C33 C34 0.3(6) . . . . ?
N6 C36 C35 C34 0.3(6) . . . . ?
O5 P2 C40 C39 107.3(4) . . . . ?
O5 P2 C40 C41 -70.9(4) . . . . ?
C10 N2 C6 C5 -175.0(3) . . . . ?
C10 N2 C6 C7 0.7(5) . . . . ?
C10 C11 C12 C13 -180.0(3) . . . . ?
C27 N5 C31 C32 179.3(3) . . . . ?
C27 N5 C31 C30 1.9(6) . . . . ?
C31 N5 C27 C26 -177.6(3) . . . . ?
C31 N5 C27 C43 -1.6(5) . . . . ?
C31 C32 C33 C34 179.9(4) . . . . ?
C8 C16 C17 C18 177.3(4) . . . . ?
C8 C16 C21 C20 -176.9(4) . . . . ?
C9 C10 C11 N3 170.0(4) . . . . ?
C9 C10 C11 C12 -9.7(6) . . . . ?
C9 C8 C16 C17 -34.2(5) . . . . ?
C9 C8 C16 C21 146.0(4) . . . . ?
C9 C8 C7 C6 4.9(5) . . . . ?
C11 N3 C15 C14 0.0(6) . . . . ?
C11 C10 C9 C8 -177.1(3) . . . . ?
C11 C12 C13 C14 -0.6(6) . . . . ?
C29 C37 C38 C39 175.9(4) . . . . ?
C29 C37 C42 C41 -175.3(4) . . . . ?
C22 N4 C26 C27 177.8(3) . . . . ?
C22 N4 C26 C25 -0.8(5) . . . . ?
C16 C8 C9 C10 174.8(3) . . . . ?
C16 C8 C7 C6 -172.6(3) . . . . ?
C6 N2 C10 C9 1.6(5) . . . . ?
C6 N2 C10 C11 178.6(3) . . . . ?
C4 C3 C2 C1 0.6(6) . . . . ?
C32 N6 C36 C35 0.3(6) . . . . ?
C32 C31 C30 C29 -176.9(4) . . . . ?
C32 C33 C34 C35 0.3(6) . . . . ?
C24 C25 C26 N4 0.7(6) . . . . ?
C24 C25 C26 C27 -177.8(3) . . . . ?
C15 N3 C11 C10 -179.8(3) . . . . ?
C15 N3 C11 C12 -0.1(5) . . . . ?
C15 C14 C13 C12 0.5(6) . . . . ?
C25 C24 C23 C22 0.1(6) . . . . ?
C26 N4 C22 C23 0.5(5) . . . . ?
C26 C27 C43 C29 174.6(3) . . . . ?
C3 C4 C5 N1 -0.8(5) . . . . ?
C3 C4 C5 C6 -177.8(3) . . . . ?
C5 N1 C1 C2 0.1(6) . . . . ?
C5 C6 C7 C8 171.1(3) . . . . ?
C5 C4 C3 C2 0.1(6) . . . . ?
C43 C27 C26 N4 -172.0(4) . . . . ?
C43 C27 C26 C25 6.6(6) . . . . ?
C43 C29 C30 C31 -2.4(6) . . . . ?
C43 C29 C37 C38 -28.9(6) . . . . ?
C43 C29 C37 C42 149.0(4) . . . . ?
C7 C8 C9 C10 -2.7(5) . . . . ?
C7 C8 C16 C17 143.3(4) . . . . ?
C7 C8 C16 C21 -36.5(5) . . . . ?
C7 C6 C5 N1 -170.9(3) . . . . ?
C7 C6 C5 C4 6.2(6) . . . . ?
C30 C31 C32 N6 173.2(4) . . . . ?
C30 C31 C32 C33 -6.4(6) . . . . ?
C30 C29 C43 C27 2.8(5) . . . . ?
C30 C29 C37 C38 154.9(4) . . . . ?
C30 C29 C37 C42 -27.2(6) . . . . ?
C37 C29 C43 C27 -173.4(3) . . . . ?
C37 C29 C30 C31 173.8(4) . . . . ?
C37 C42 C41 C40 -1.1(8) . . . . ?
C23 C24 C25 C26 -0.3(6) . . . . ?
C28 C18 C17 C16 -0.1(6) . . . . ?
C28 C20 C21 C16 -0.6(6) . . . . ?
C18 C28 C20 C21 -2.4(6) . . . . ?
C1 N1 C5 C6 178.0(3) . . . . ?
C1 N1 C5 C4 0.7(5) . . . . ?
C20 C28 C18 C17 2.8(6) . . . . ?
C17 C16 C21 C20 3.3(6) . . . . ?
C21 C16 C17 C18 -2.9(6) . . . . ?
C40 C39 C38 C37 -0.2(7) . . . . ?
C36 N6 C32 C31 179.8(3) . . . . ?
C36 N6 C32 C33 -0.6(6) . . . . ?
C36 C35 C34 C33 -0.6(6) . . . . ?
C39 C40 C41 C42 -1.3(7) . . . . ?
C38 C37 C42 C41 2.7(7) . . . . ?
C42 C37 C38 C39 -2.1(6) . . . . ?
C41 C40 C39 C38 1.9(7) . . . . ?
O24 N11 O25 O23 -16(4) . . . 1_655 ?
O20A N11 O25 O23 161(3) . . . 1_655 ?
